data_7053617
loop_
_publ_author_name
'Buchard, Antoine'
'Payet, Elina'
'Auffrant, Audrey'
'Goff, Xavier Le'
'Floch, Pascal Le'

_publ_section_title
;
 Iminophosphorane-based [P2N2] rhodium complexes: synthesis, reactivity,
 and application in catalysed transfer hydrogenation of polar bonds
;
_journal_issue 12
_journal_name_full 'New Journal of Chemistry'
_journal_page_first 2943
_journal_paper_doi 10.1039/c0nj00299b
_journal_volume 34
_journal_year 2010
_chemical_formula_moiety 'C52 H48 Cl2 N2 P4 Rh, 3(C H Cl3), B F4'
_chemical_formula_sum 'C55 H51 B Cl11 F4 N2 P4 Rh'
_chemical_formula_weight 1443.53
_chemical_name_systematic
;
?
;
_space_group_IT_number 14
_symmetry_cell_setting monoclinic
_symmetry_space_group_name_Hall '-P 2ybc'
_symmetry_space_group_name_H-M 'P 1 21/c 1'
_atom_sites_solution_hydrogens geom
_atom_sites_solution_primary direct
_atom_sites_solution_secondary difmap
_audit_creation_method SHELXL-97
_cell_angle_alpha 90.00
_cell_angle_beta 100.108(1)
_cell_angle_gamma 90.00
_cell_formula_units_Z 4
_cell_length_a 10.806(1)
_cell_length_b 35.589(1)
_cell_length_c 16.434(1)
_cell_measurement_reflns_used 44719
_cell_measurement_temperature 150.0(1)
_cell_measurement_theta_max 30.034
_cell_measurement_theta_min 0.998
_cell_volume 6222.0(7)
_computing_structure_refinement 'SHELXL-97 (Sheldrick, 1997)'
_computing_structure_solution 'SHELXS-97 (Sheldrick, 1990)'
_diffrn_ambient_temperature 150.0(1)
_diffrn_measured_fraction_theta_full 0.971
_diffrn_measured_fraction_theta_max 0.971
_diffrn_measurement_device_type KappaCCD
_diffrn_measurement_method 'phi and omega scans'
_diffrn_radiation_monochromator graphite
_diffrn_radiation_source 'fine-focus sealed tube'
_diffrn_radiation_type MoK\a
_diffrn_radiation_wavelength 0.71069
_diffrn_reflns_av_R_equivalents 0.0373
_diffrn_reflns_av_sigmaI/netI 0.0673
_diffrn_reflns_limit_h_max 15
_diffrn_reflns_limit_h_min -15
_diffrn_reflns_limit_k_max 50
_diffrn_reflns_limit_k_min -45
_diffrn_reflns_limit_l_max 17
_diffrn_reflns_limit_l_min -23
_diffrn_reflns_number 40501
_diffrn_reflns_theta_full 30.03
_diffrn_reflns_theta_max 30.03
_diffrn_reflns_theta_min 2.98
_exptl_absorpt_coefficient_mu 0.900
_exptl_absorpt_correction_T_max 0.9315
_exptl_absorpt_correction_T_min 0.7147
_exptl_absorpt_correction_type multi-scan
_exptl_crystal_colour Orange
_exptl_crystal_density_diffrn 1.541
_exptl_crystal_density_method 'not measured'
_exptl_crystal_description Needle
_exptl_crystal_F_000 2912
_exptl_crystal_size_max 0.40
_exptl_crystal_size_mid 0.10
_exptl_crystal_size_min 0.08
_refine_diff_density_max 0.922
_refine_diff_density_min -1.417
_refine_diff_density_rms 0.101
_refine_ls_extinction_method none
_refine_ls_goodness_of_fit_ref 1.032
_refine_ls_hydrogen_treatment constr
_refine_ls_matrix_type full
_refine_ls_number_parameters 703
_refine_ls_number_reflns 17688
_refine_ls_number_restraints 0
_refine_ls_restrained_S_all 1.032
_refine_ls_R_factor_all 0.0804
_refine_ls_R_factor_gt 0.0476
_refine_ls_shift/su_max 0.002
_refine_ls_shift/su_mean 0.000
_refine_ls_structure_factor_coef Fsqd
_refine_ls_weighting_details 'calc w=1/[\s^2^(Fo^2^)+(0.0791P)^2^+0.0000P] where P=(Fo^2^+2Fc^2^)/3'
_refine_ls_weighting_scheme calc
_refine_ls_wR_factor_gt 0.1242
_refine_ls_wR_factor_ref 0.1444
_reflns_number_gt 12337
_reflns_number_total 17688
_reflns_threshold_expression >2sigma(I)
_cod_data_source_file c0nj00299b.txt
_cod_data_source_block ab807
_cod_depositor_comments
;
The following automatic conversions were performed:

'_symmetry_cell_setting' value 'Monoclinic' changed to 'monoclinic'
according to /home/saulius/struct/CIF-dictionaries/cif_core.dic
dictionary named 'cif_core.dic' version 2.4.2 from 2011-04-26.

Automatic conversion script
Id: cif_fix_values 1891 2012-01-12 08:04:46Z andrius 
;
_cod_original_sg_symbol_H-M 'P 21/c '
_cod_database_code 7053617

loop_
_symmetry_equiv_pos_as_xyz
'x, y, z'
'-x, y+1/2, -z+1/2'
'-x, -y, -z'
'x, -y-1/2, z-1/2'

loop_
_atom_site_label
_atom_site_type_symbol
_atom_site_fract_x
_atom_site_fract_y
_atom_site_fract_z
_atom_site_U_iso_or_equiv
_atom_site_adp_type
_atom_site_occupancy
_atom_site_symmetry_multiplicity
_atom_site_calc_flag
_atom_site_refinement_flags
Rh1 Rh 0.294774(18) 0.114745(6) 0.890380(12) 0.01891(6) Uani 1 1 d .
Cl1 Cl 0.12214(6) 0.12626(2) 0.95767(4) 0.02322(14) Uani 1 1 d .
Cl2 Cl 0.45998(6) 0.09572(2) 0.82276(4) 0.02373(14) Uani 1 1 d .
P1 P 0.11933(6) 0.07330(2) 0.73714(4) 0.02286(16) Uani 1 1 d .
P2 P 0.22777(6) 0.14962(2) 0.77329(4) 0.02085(15) Uani 1 1 d .
P3 P 0.42791(6) 0.07947(2) 1.06532(4) 0.02241(15) Uani 1 1 d .
P4 P 0.40489(6) 0.15526(2) 0.98660(4) 0.02107(15) Uani 1 1 d .
N1 N 0.1917(2) 0.07053(7) 0.82996(13) 0.0226(5) Uani 1 1 d .
N2 N 0.3493(2) 0.07215(7) 0.97584(13) 0.0221(5) Uani 1 1 d .
C1 C 0.1865(3) 0.03842(8) 0.88519(18) 0.0292(6) Uani 1 1 d .
H1A H 0.1663 0.0152 0.8525 0.035 Uiso 1 1 calc R
H1B H 0.1206 0.0425 0.9192 0.035 Uiso 1 1 calc R
C2 C 0.3156(3) 0.03481(9) 0.94081(18) 0.0291(6) Uani 1 1 d .
H2A H 0.3120 0.0164 0.9855 0.035 Uiso 1 1 calc R
H2B H 0.3790 0.0262 0.9082 0.035 Uiso 1 1 calc R
C3 C 0.1404(3) 0.03055(9) 0.68313(17) 0.0266(6) Uani 1 1 d .
C4 C 0.2627(3) 0.01748(10) 0.68775(19) 0.0344(7) Uani 1 1 d .
H4 H 0.3309 0.0322 0.7148 0.041 Uiso 1 1 calc R
C5 C 0.2864(3) -0.01660(11) 0.6536(2) 0.0431(9) Uani 1 1 d .
H5 H 0.3704 -0.0251 0.6566 0.052 Uiso 1 1 calc R
C6 C 0.1864(4) -0.03854(11) 0.6148(2) 0.0484(9) Uani 1 1 d .
H6 H 0.2019 -0.0622 0.5917 0.058 Uiso 1 1 calc R
C7 C 0.0665(4) -0.02592(12) 0.6102(2) 0.0551(10) Uani 1 1 d .
H7 H -0.0013 -0.0409 0.5835 0.066 Uiso 1 1 calc R
C8 C 0.0414(3) 0.00842(10) 0.6438(2) 0.0405(8) Uani 1 1 d .
H8 H -0.0429 0.0168 0.6400 0.049 Uiso 1 1 calc R
C9 C -0.0462(3) 0.08358(9) 0.72281(18) 0.0268(6) Uani 1 1 d .
C10 C -0.1015(3) 0.08931(9) 0.79206(18) 0.0293(6) Uani 1 1 d .
H10 H -0.0530 0.0868 0.8459 0.035 Uiso 1 1 calc R
C11 C -0.2282(3) 0.09869(10) 0.7821(2) 0.0359(7) Uani 1 1 d .
H11 H -0.2666 0.1025 0.8292 0.043 Uiso 1 1 calc R
C12 C -0.2977(3) 0.10248(11) 0.7040(2) 0.0421(9) Uani 1 1 d .
H12 H -0.3843 0.1088 0.6974 0.051 Uiso 1 1 calc R
C13 C -0.2428(3) 0.09721(12) 0.6351(2) 0.0439(9) Uani 1 1 d .
H13 H -0.2919 0.1000 0.5815 0.053 Uiso 1 1 calc R
C14 C -0.1169(3) 0.08783(11) 0.64339(19) 0.0367(8) Uani 1 1 d .
H14 H -0.0790 0.0843 0.5960 0.044 Uiso 1 1 calc R
C15 C 0.1927(2) 0.11234(8) 0.69431(16) 0.0241(6) Uani 1 1 d .
H15A H 0.1357 0.1222 0.6452 0.029 Uiso 1 1 calc R
H15B H 0.2714 0.1039 0.6769 0.029 Uiso 1 1 calc R
C16 C 0.0871(2) 0.17845(9) 0.76452(17) 0.0257(6) Uani 1 1 d .
C17 C 0.0034(3) 0.18181(10) 0.6898(2) 0.0387(8) Uani 1 1 d .
H17 H 0.0166 0.1680 0.6426 0.046 Uiso 1 1 calc R
C18 C -0.1003(3) 0.20578(11) 0.6856(2) 0.0480(10) Uani 1 1 d .
H18 H -0.1580 0.2081 0.6351 0.058 Uiso 1 1 calc R
C19 C -0.1196(3) 0.22608(11) 0.7534(2) 0.0455(9) Uani 1 1 d .
H19 H -0.1903 0.2422 0.7497 0.055 Uiso 1 1 calc R
C20 C -0.0367(3) 0.22299(9) 0.8265(2) 0.0346(7) Uani 1 1 d .
H20 H -0.0501 0.2371 0.8732 0.041 Uiso 1 1 calc R
C21 C 0.0665(3) 0.19939(9) 0.83284(18) 0.0286(6) Uani 1 1 d .
H21 H 0.1234 0.1974 0.8838 0.034 Uiso 1 1 calc R
C22 C 0.3394(2) 0.18019(8) 0.73379(16) 0.0235(6) Uani 1 1 d .
C23 C 0.4184(3) 0.16734(10) 0.6815(2) 0.0350(7) Uani 1 1 d .
H23 H 0.4129 0.1420 0.6630 0.042 Uiso 1 1 calc R
C24 C 0.5053(3) 0.19149(11) 0.6562(2) 0.0426(8) Uani 1 1 d .
H24 H 0.5583 0.1826 0.6200 0.051 Uiso 1 1 calc R
C25 C 0.5156(3) 0.22807(11) 0.6829(2) 0.0419(9) Uani 1 1 d .
H25 H 0.5764 0.2442 0.6661 0.050 Uiso 1 1 calc R
C26 C 0.4375(3) 0.24120(10) 0.7342(2) 0.0409(8) Uani 1 1 d .
H26 H 0.4443 0.2665 0.7527 0.049 Uiso 1 1 calc R
C27 C 0.3487(3) 0.21762(10) 0.75914(19) 0.0335(7) Uani 1 1 d .
H27 H 0.2940 0.2271 0.7937 0.040 Uiso 1 1 calc R
C28 C 0.3700(3) 0.05006(9) 1.13897(16) 0.0248(6) Uani 1 1 d .
C29 C 0.2437(3) 0.05333(10) 1.1448(2) 0.0402(8) Uani 1 1 d .
H29 H 0.1941 0.0725 1.1150 0.048 Uiso 1 1 calc R
C30 C 0.1896(3) 0.02872(11) 1.1938(2) 0.0466(9) Uani 1 1 d .
H30 H 0.1041 0.0317 1.1994 0.056 Uiso 1 1 calc R
C31 C 0.2600(3) -0.00022(10) 1.23460(19) 0.0355(7) Uani 1 1 d .
H31 H 0.2226 -0.0172 1.2676 0.043 Uiso 1 1 calc R
C32 C 0.3844(3) -0.00446(9) 1.22754(19) 0.0343(7) Uani 1 1 d .
H32 H 0.4323 -0.0246 1.2551 0.041 Uiso 1 1 calc R
C33 C 0.4398(3) 0.02074(9) 1.18002(17) 0.0280(6) Uani 1 1 d .
H33 H 0.5258 0.0179 1.1756 0.034 Uiso 1 1 calc R
C34 C 0.5969(3) 0.07333(8) 1.07887(18) 0.0274(6) Uani 1 1 d .
C35 C 0.6739(3) 0.07939(9) 1.1553(2) 0.0340(7) Uani 1 1 d .
H35 H 0.6374 0.0847 1.2026 0.041 Uiso 1 1 calc R
C36 C 0.8040(3) 0.07776(11) 1.1624(2) 0.0436(9) Uani 1 1 d .
H36 H 0.8566 0.0818 1.2143 0.052 Uiso 1 1 calc R
C37 C 0.8557(3) 0.07015(11) 1.0929(2) 0.0434(9) Uani 1 1 d .
H37 H 0.9445 0.0691 1.0973 0.052 Uiso 1 1 calc R
C38 C 0.7800(3) 0.06405(11) 1.0172(2) 0.0416(8) Uani 1 1 d .
H38 H 0.8170 0.0588 0.9701 0.050 Uiso 1 1 calc R
C39 C 0.6498(3) 0.06561(9) 1.00955(19) 0.0314(7) Uani 1 1 d .
H39 H 0.5977 0.0614 0.9575 0.038 Uiso 1 1 calc R
C40 C 0.4010(3) 0.12865(8) 1.08288(16) 0.0236(6) Uani 1 1 d .
H40A H 0.4667 0.1382 1.1277 0.028 Uiso 1 1 calc R
H40B H 0.3182 0.1319 1.1000 0.028 Uiso 1 1 calc R
C41 C 0.5707(3) 0.16601(9) 0.98900(17) 0.0262(6) Uani 1 1 d .
C42 C 0.6492(3) 0.17416(11) 1.06331(19) 0.0418(9) Uani 1 1 d .
H42 H 0.6164 0.1742 1.1133 0.050 Uiso 1 1 calc R
C43 C 0.7751(3) 0.18218(13) 1.0650(2) 0.0522(11) Uani 1 1 d .
H43 H 0.8283 0.1873 1.1162 0.063 Uiso 1 1 calc R
C44 C 0.8233(3) 0.18282(11) 0.9936(2) 0.0479(9) Uani 1 1 d .
H44 H 0.9098 0.1881 0.9953 0.057 Uiso 1 1 calc R
C45 C 0.7456(3) 0.17577(11) 0.9190(2) 0.0482(10) Uani 1 1 d .
H45 H 0.7787 0.1767 0.8691 0.058 Uiso 1 1 calc R
C46 C 0.6193(3) 0.16737(10) 0.9165(2) 0.0364(7) Uani 1 1 d .
H46 H 0.5663 0.1626 0.8650 0.044 Uiso 1 1 calc R
C47 C 0.3399(3) 0.20126(8) 1.00463(16) 0.0246(6) Uani 1 1 d .
C48 C 0.3852(3) 0.23271(9) 0.96818(18) 0.0308(7) Uani 1 1 d .
H48 H 0.4538 0.2303 0.9395 0.037 Uiso 1 1 calc R
C49 C 0.3294(3) 0.26769(10) 0.9741(2) 0.0409(8) Uani 1 1 d .
H49 H 0.3588 0.2889 0.9481 0.049 Uiso 1 1 calc R
C50 C 0.2318(3) 0.27173(10) 1.0174(2) 0.0431(9) Uani 1 1 d .
H50 H 0.1938 0.2956 1.0209 0.052 Uiso 1 1 calc R
C51 C 0.1897(3) 0.24089(10) 1.0556(2) 0.0393(8) Uani 1 1 d .
H51 H 0.1240 0.2438 1.0866 0.047 Uiso 1 1 calc R
C52 C 0.2424(3) 0.20575(9) 1.04909(17) 0.0305(7) Uani 1 1 d .
H52 H 0.2119 0.1847 1.0750 0.037 Uiso 1 1 calc R
F1 F 0.0745(2) 0.09106(6) 0.50665(12) 0.0504(5) Uani 1 1 d .
F2 F 0.1755(2) 0.13927(7) 0.45729(14) 0.0631(6) Uani 1 1 d .
F3 F -0.0036(2) 0.15014(8) 0.50513(14) 0.0681(7) Uani 1 1 d .
F4 F -0.0086(2) 0.11877(7) 0.38423(12) 0.0622(7) Uani 1 1 d .
B1 B 0.0579(3) 0.12542(10) 0.4637(2) 0.0282(7) Uani 1 1 d .
Cl3 Cl 0.32036(10) 0.15992(3) 0.27597(6) 0.0605(3) Uani 1 1 d .
Cl4 Cl 0.09939(11) 0.20451(3) 0.27873(8) 0.0697(3) Uani 1 1 d .
Cl5 Cl 0.08056(10) 0.13902(3) 0.17688(7) 0.0628(3) Uani 1 1 d .
C53 C 0.1572(4) 0.15941(11) 0.2707(2) 0.0469(9) Uani 1 1 d .
H53 H 0.1374 0.1441 0.3177 0.056 Uiso 1 1 calc R
Cl6 Cl 0.44461(12) 0.06937(5) 0.55705(8) 0.0879(4) Uani 1 1 d .
Cl7 Cl 0.30979(19) 0.01104(5) 0.45611(8) 0.1306(8) Uani 1 1 d .
Cl8 Cl 0.3920(2) 0.07501(4) 0.38092(9) 0.1223(7) Uani 1 1 d .
C54 C 0.3371(4) 0.05831(15) 0.4672(2) 0.0680(14) Uani 1 1 d .
H54 H 0.2556 0.0711 0.4702 0.082 Uiso 1 1 calc R
Cl9 Cl 0.71946(13) 0.22128(4) 0.42752(9) 0.0874(4) Uani 1 1 d .
Cl10 Cl 0.62450(14) 0.14511(5) 0.42352(10) 0.1089(6) Uani 1 1 d .
Cl11 Cl 0.72104(17) 0.17470(5) 0.28571(7) 0.1026(5) Uani 1 1 d .
C55 C 0.7349(4) 0.17499(13) 0.3931(2) 0.0562(11) Uani 1 1 d .
H55 H 0.8207 0.1657 0.4177 0.067 Uiso 1 1 calc R

loop_
_atom_site_aniso_label
_atom_site_aniso_U_11
_atom_site_aniso_U_22
_atom_site_aniso_U_33
_atom_site_aniso_U_23
_atom_site_aniso_U_13
_atom_site_aniso_U_12
Rh1 0.01929(10) 0.01767(11) 0.01981(10) -0.00025(8) 0.00356(7) -0.00025(8)
Cl1 0.0226(3) 0.0249(4) 0.0228(3) -0.0009(3) 0.0058(2) 0.0014(3)
Cl2 0.0204(3) 0.0255(4) 0.0260(3) -0.0014(3) 0.0061(2) 0.0007(3)
P1 0.0201(3) 0.0246(4) 0.0239(3) -0.0029(3) 0.0038(3) -0.0031(3)
P2 0.0203(3) 0.0212(4) 0.0209(3) 0.0007(3) 0.0033(3) -0.0002(3)
P3 0.0225(3) 0.0207(4) 0.0237(3) 0.0030(3) 0.0034(3) 0.0015(3)
P4 0.0233(3) 0.0193(4) 0.0203(3) -0.0001(3) 0.0027(3) -0.0004(3)
N1 0.0226(11) 0.0200(13) 0.0246(11) -0.0017(9) 0.0020(9) -0.0059(10)
N2 0.0264(11) 0.0159(12) 0.0243(11) 0.0035(9) 0.0052(9) 0.0035(9)
C1 0.0352(15) 0.0194(15) 0.0329(15) -0.0011(12) 0.0055(12) -0.0073(13)
C2 0.0345(15) 0.0196(15) 0.0327(15) 0.0013(12) 0.0047(12) 0.0003(13)
C3 0.0282(14) 0.0258(16) 0.0252(13) -0.0020(12) 0.0028(11) -0.0031(12)
C4 0.0318(15) 0.035(2) 0.0343(16) -0.0069(14) 0.0007(13) 0.0047(14)
C5 0.0470(19) 0.041(2) 0.0395(18) -0.0083(16) 0.0029(15) 0.0130(17)
C6 0.072(3) 0.031(2) 0.0425(19) -0.0121(16) 0.0105(18) 0.0019(19)
C7 0.056(2) 0.046(3) 0.061(2) -0.023(2) 0.0030(19) -0.013(2)
C8 0.0333(16) 0.039(2) 0.0485(19) -0.0157(16) 0.0040(14) -0.0076(15)
C9 0.0219(12) 0.0251(16) 0.0334(15) -0.0009(12) 0.0053(11) -0.0060(12)
C10 0.0256(13) 0.0310(18) 0.0312(15) -0.0049(13) 0.0050(12) -0.0032(13)
C11 0.0276(14) 0.037(2) 0.0451(18) -0.0068(15) 0.0116(13) -0.0012(14)
C12 0.0214(14) 0.045(2) 0.059(2) 0.0120(18) 0.0048(14) 0.0034(14)
C13 0.0276(15) 0.060(3) 0.0414(18) 0.0148(18) -0.0018(14) -0.0012(16)
C14 0.0246(14) 0.051(2) 0.0341(16) 0.0077(15) 0.0040(12) -0.0028(14)
C15 0.0223(12) 0.0287(16) 0.0217(12) -0.0021(11) 0.0049(10) -0.0011(12)
C16 0.0221(12) 0.0256(16) 0.0293(14) 0.0058(12) 0.0045(11) 0.0006(12)
C17 0.0348(16) 0.043(2) 0.0351(16) -0.0009(15) -0.0032(13) 0.0040(15)
C18 0.0346(17) 0.050(3) 0.052(2) 0.0048(19) -0.0110(16) 0.0110(17)
C19 0.0297(16) 0.037(2) 0.069(2) 0.0025(18) 0.0070(16) 0.0106(15)
C20 0.0327(15) 0.0264(17) 0.0475(18) 0.0021(14) 0.0151(14) 0.0029(14)
C21 0.0295(14) 0.0251(16) 0.0331(15) 0.0055(13) 0.0104(12) 0.0021(13)
C22 0.0209(12) 0.0256(16) 0.0222(12) 0.0055(11) -0.0009(10) -0.0002(11)
C23 0.0340(16) 0.0318(18) 0.0425(17) 0.0042(15) 0.0159(14) -0.0016(14)
C24 0.0350(17) 0.046(2) 0.052(2) 0.0090(18) 0.0198(15) -0.0012(16)
C25 0.0304(16) 0.043(2) 0.051(2) 0.0153(17) 0.0038(15) -0.0078(15)
C26 0.0409(17) 0.0271(18) 0.054(2) 0.0034(16) 0.0054(16) -0.0134(15)
C27 0.0335(15) 0.0324(19) 0.0344(16) -0.0001(14) 0.0056(13) -0.0067(14)
C28 0.0264(13) 0.0238(15) 0.0242(13) 0.0033(11) 0.0051(11) 0.0005(12)
C29 0.0259(15) 0.039(2) 0.057(2) 0.0214(17) 0.0109(14) 0.0075(14)
C30 0.0293(16) 0.052(2) 0.060(2) 0.0238(19) 0.0117(15) 0.0029(16)
C31 0.0388(16) 0.0326(19) 0.0366(16) 0.0075(14) 0.0105(14) -0.0068(14)
C32 0.0387(16) 0.0275(18) 0.0375(16) 0.0073(14) 0.0084(14) 0.0036(14)
C33 0.0293(14) 0.0265(16) 0.0292(14) 0.0037(12) 0.0076(11) 0.0046(13)
C34 0.0267(13) 0.0198(15) 0.0353(15) 0.0084(12) 0.0038(12) 0.0016(12)
C35 0.0320(15) 0.0325(19) 0.0355(16) 0.0043(14) 0.0000(13) -0.0025(14)
C36 0.0292(16) 0.042(2) 0.054(2) 0.0110(17) -0.0077(15) -0.0039(15)
C37 0.0228(14) 0.043(2) 0.062(2) 0.0120(18) 0.0020(15) 0.0031(15)
C38 0.0318(16) 0.042(2) 0.054(2) 0.0110(17) 0.0160(15) 0.0106(15)
C39 0.0275(14) 0.0326(18) 0.0345(15) 0.0086(13) 0.0063(12) 0.0069(13)
C40 0.0281(13) 0.0203(15) 0.0230(13) 0.0020(11) 0.0066(11) 0.0025(12)
C41 0.0246(13) 0.0229(15) 0.0311(14) 0.0004(12) 0.0052(11) -0.0033(12)
C42 0.0333(16) 0.060(3) 0.0307(16) 0.0078(16) 0.0015(13) -0.0138(17)
C43 0.0307(16) 0.074(3) 0.048(2) 0.014(2) -0.0041(15) -0.0164(18)
C44 0.0262(15) 0.045(2) 0.072(3) 0.0052(19) 0.0092(16) -0.0077(16)
C45 0.047(2) 0.047(2) 0.057(2) -0.0133(18) 0.0276(17) -0.0195(18)
C46 0.0377(16) 0.037(2) 0.0357(16) -0.0067(14) 0.0107(13) -0.0171(15)
C47 0.0317(14) 0.0180(14) 0.0217(12) -0.0023(11) -0.0021(11) 0.0004(12)
C48 0.0382(16) 0.0218(16) 0.0308(15) 0.0006(12) 0.0021(13) -0.0013(13)
C49 0.056(2) 0.0235(18) 0.0384(17) 0.0036(14) -0.0043(16) 0.0009(16)
C50 0.057(2) 0.0235(18) 0.0420(18) -0.0044(15) -0.0089(16) 0.0127(16)
C51 0.0444(18) 0.037(2) 0.0353(16) -0.0101(15) 0.0026(14) 0.0085(16)
C52 0.0378(16) 0.0259(17) 0.0266(14) -0.0046(12) 0.0026(12) 0.0028(13)
F1 0.0670(14) 0.0467(14) 0.0373(10) -0.0006(9) 0.0090(10) -0.0115(11)
F2 0.0612(14) 0.0588(17) 0.0713(15) -0.0007(13) 0.0175(12) -0.0178(12)
F3 0.0788(16) 0.0723(19) 0.0555(13) -0.0128(13) 0.0181(12) 0.0139(14)
F4 0.0872(17) 0.0626(17) 0.0330(11) -0.0008(10) -0.0002(11) -0.0232(13)
B1 0.0354(17) 0.0274(19) 0.0237(15) -0.0049(14) 0.0107(13) -0.0066(15)
Cl3 0.0642(6) 0.0679(8) 0.0479(5) -0.0053(5) 0.0060(5) 0.0153(6)
Cl4 0.0783(7) 0.0440(6) 0.0869(8) -0.0184(6) 0.0149(6) 0.0137(6)
Cl5 0.0662(6) 0.0586(7) 0.0685(6) -0.0233(5) 0.0255(5) -0.0208(6)
C53 0.074(3) 0.034(2) 0.0393(18) -0.0001(16) 0.0281(18) 0.0000(19)
Cl6 0.0668(7) 0.1156(13) 0.0750(8) -0.0244(8) -0.0051(6) -0.0294(8)
Cl7 0.1839(17) 0.1388(16) 0.0553(7) 0.0220(8) -0.0172(9) -0.1091(14)
Cl8 0.236(2) 0.0624(10) 0.0716(8) -0.0010(7) 0.0361(11) -0.0499(12)
C54 0.040(2) 0.107(4) 0.055(2) -0.023(3) 0.0031(18) 0.011(2)
Cl9 0.0946(9) 0.0704(9) 0.0994(10) -0.0154(8) 0.0227(8) -0.0010(7)
Cl10 0.0863(9) 0.1123(14) 0.1200(12) 0.0595(10) -0.0043(9) -0.0375(9)
Cl11 0.1537(15) 0.1017(13) 0.0474(6) 0.0026(7) 0.0042(8) -0.0109(10)
C55 0.058(2) 0.053(3) 0.053(2) 0.010(2) -0.0009(19) -0.007(2)

loop_
_atom_type_symbol
_atom_type_description
_atom_type_scat_dispersion_real
_atom_type_scat_dispersion_imag
_atom_type_scat_source
C C 0.0033 0.0016 'International Tables Vol C Tables 4.2.6.8 and 6.1.1.4'
H H 0.0000 0.0000 'International Tables Vol C Tables 4.2.6.8 and 6.1.1.4'
B B 0.0013 0.0007 'International Tables Vol C Tables 4.2.6.8 and 6.1.1.4'
Cl Cl 0.1484 0.1585 'International Tables Vol C Tables 4.2.6.8 and 6.1.1.4'
F F 0.0171 0.0103 'International Tables Vol C Tables 4.2.6.8 and 6.1.1.4'
N N 0.0061 0.0033 'International Tables Vol C Tables 4.2.6.8 and 6.1.1.4'
P P 0.1023 0.0942 'International Tables Vol C Tables 4.2.6.8 and 6.1.1.4'
Rh Rh -1.1178 0.9187 'International Tables Vol C Tables 4.2.6.8 and 6.1.1.4'

loop_
_geom_angle_atom_site_label_1
_geom_angle_atom_site_label_2
_geom_angle_atom_site_label_3
_geom_angle
N1 Rh1 N2 80.51(9)
N1 Rh1 P2 86.85(7)
N2 Rh1 P2 165.80(7)
N1 Rh1 P4 165.65(7)
N2 Rh1 P4 86.67(7)
P2 Rh1 P4 106.56(3)
N1 Rh1 Cl2 86.79(7)
N2 Rh1 Cl2 87.76(7)
P2 Rh1 Cl2 85.06(3)
P4 Rh1 Cl2 99.21(3)
N1 Rh1 Cl1 87.36(7)
N2 Rh1 Cl1 87.91(7)
P2 Rh1 Cl1 98.02(2)
P4 Rh1 Cl1 85.73(3)
Cl2 Rh1 Cl1 173.23(3)
N1 P1 C3 109.75(13)
N1 P1 C9 116.62(13)
C3 P1 C9 108.46(13)
N1 P1 C15 104.26(12)
C3 P1 C15 110.94(13)
C9 P1 C15 106.70(14)
C16 P2 C22 103.33(13)
C16 P2 C15 106.49(13)
C22 P2 C15 104.17(13)
C16 P2 Rh1 120.49(9)
C22 P2 Rh1 119.26(8)
C15 P2 Rh1 101.32(9)
N2 P3 C28 109.65(13)
N2 P3 C40 103.43(12)
C28 P3 C40 111.88(14)
N2 P3 C34 117.28(13)
C28 P3 C34 108.04(13)
C40 P3 C34 106.50(14)
C41 P4 C47 102.27(14)
C41 P4 C40 104.96(13)
C47 P4 C40 104.65(13)
C41 P4 Rh1 122.09(10)
C47 P4 Rh1 120.28(9)
C40 P4 Rh1 100.35(10)
C1 N1 P1 125.16(19)
C1 N1 Rh1 111.72(16)
P1 N1 Rh1 122.94(13)
C2 N2 P3 124.60(19)
C2 N2 Rh1 111.93(16)
P3 N2 Rh1 123.27(13)
N1 C1 C2 107.7(2)
N1 C1 H1A 110.2
C2 C1 H1A 110.2
N1 C1 H1B 110.2
C2 C1 H1B 110.2
H1A C1 H1B 108.5
N2 C2 C1 107.1(2)
N2 C2 H2A 110.3
C1 C2 H2A 110.3
N2 C2 H2B 110.3
C1 C2 H2B 110.3
H2A C2 H2B 108.5
C4 C3 C8 118.8(3)
C4 C3 P1 117.3(2)
C8 C3 P1 123.7(2)
C5 C4 C3 121.0(3)
C5 C4 H4 119.5
C3 C4 H4 119.5
C4 C5 C6 119.6(3)
C4 C5 H5 120.2
C6 C5 H5 120.2
C7 C6 C5 119.6(3)
C7 C6 H6 120.2
C5 C6 H6 120.2
C6 C7 C8 121.3(3)
C6 C7 H7 119.3
C8 C7 H7 119.3
C7 C8 C3 119.7(3)
C7 C8 H8 120.2
C3 C8 H8 120.2
C10 C9 C14 120.3(3)
C10 C9 P1 118.9(2)
C14 C9 P1 120.7(2)
C9 C10 C11 119.7(3)
C9 C10 H10 120.2
C11 C10 H10 120.2
C12 C11 C10 119.8(3)
C12 C11 H11 120.1
C10 C11 H11 120.1
C11 C12 C13 120.7(3)
C11 C12 H12 119.7
C13 C12 H12 119.7
C12 C13 C14 120.5(3)
C12 C13 H13 119.7
C14 C13 H13 119.7
C13 C14 C9 118.9(3)
C13 C14 H14 120.5
C9 C14 H14 120.5
P1 C15 P2 109.21(14)
P1 C15 H15A 109.8
P2 C15 H15A 109.8
P1 C15 H15B 109.8
P2 C15 H15B 109.8
H15A C15 H15B 108.3
C17 C16 C21 119.3(3)
C17 C16 P2 121.5(2)
C21 C16 P2 119.1(2)
C16 C17 C18 119.1(3)
C16 C17 H17 120.5
C18 C17 H17 120.5
C19 C18 C17 120.9(3)
C19 C18 H18 119.6
C17 C18 H18 119.6
C20 C19 C18 120.0(3)
C20 C19 H19 120.0
C18 C19 H19 120.0
C19 C20 C21 120.5(3)
C19 C20 H20 119.7
C21 C20 H20 119.7
C20 C21 C16 120.2(3)
C20 C21 H21 119.9
C16 C21 H21 119.9
C23 C22 C27 118.6(3)
C23 C22 P2 122.6(2)
C27 C22 P2 118.7(2)
C24 C23 C22 120.1(3)
C24 C23 H23 119.9
C22 C23 H23 119.9
C25 C24 C23 120.9(3)
C25 C24 H24 119.6
C23 C24 H24 119.6
C24 C25 C26 119.6(3)
C24 C25 H25 120.2
C26 C25 H25 120.2
C25 C26 C27 120.4(3)
C25 C26 H26 119.8
C27 C26 H26 119.8
C26 C27 C22 120.4(3)
C26 C27 H27 119.8
C22 C27 H27 119.8
C29 C28 C33 119.0(3)
C29 C28 P3 117.4(2)
C33 C28 P3 122.8(2)
C30 C29 C28 120.4(3)
C30 C29 H29 119.8
C28 C29 H29 119.8
C31 C30 C29 120.0(3)
C31 C30 H30 120.0
C29 C30 H30 120.0
C32 C31 C30 120.2(3)
C32 C31 H31 119.9
C30 C31 H31 119.9
C31 C32 C33 119.9(3)
C31 C32 H32 120.0
C33 C32 H32 120.0
C28 C33 C32 120.4(3)
C28 C33 H33 119.8
C32 C33 H33 119.8
C39 C34 C35 120.1(3)
C39 C34 P3 118.3(2)
C35 C34 P3 121.4(2)
C36 C35 C34 120.2(3)
C36 C35 H35 119.9
C34 C35 H35 119.9
C37 C36 C35 119.2(3)
C37 C36 H36 120.4
C35 C36 H36 120.4
C38 C37 C36 120.9(3)
C38 C37 H37 119.6
C36 C37 H37 119.6
C37 C38 C39 120.3(3)
C37 C38 H38 119.8
C39 C38 H38 119.8
C34 C39 C38 119.3(3)
C34 C39 H39 120.4
C38 C39 H39 120.4
P3 C40 P4 109.32(14)
P3 C40 H40A 109.8
P4 C40 H40A 109.8
P3 C40 H40B 109.8
P4 C40 H40B 109.8
H40A C40 H40B 108.3
C46 C41 C42 118.9(3)
C46 C41 P4 120.5(2)
C42 C41 P4 120.5(2)
C43 C42 C41 120.4(3)
C43 C42 H42 119.8
C41 C42 H42 119.8
C44 C43 C42 120.6(3)
C44 C43 H43 119.7
C42 C43 H43 119.7
C43 C44 C45 119.7(3)
C43 C44 H44 120.1
C45 C44 H44 120.1
C44 C45 C46 120.3(3)
C44 C45 H45 119.8
C46 C45 H45 119.8
C41 C46 C45 120.1(3)
C41 C46 H46 120.0
C45 C46 H46 120.0
C52 C47 C48 119.2(3)
C52 C47 P4 122.4(2)
C48 C47 P4 118.3(2)
C49 C48 C47 119.8(3)
C49 C48 H48 120.1
C47 C48 H48 120.1
C50 C49 C48 120.6(3)
C50 C49 H49 119.7
C48 C49 H49 119.7
C49 C50 C51 119.6(3)
C49 C50 H50 120.2
C51 C50 H50 120.2
C50 C51 C52 120.7(3)
C50 C51 H51 119.7
C52 C51 H51 119.7
C51 C52 C47 120.2(3)
C51 C52 H52 119.9
C47 C52 H52 119.9
F3 B1 F2 110.1(3)
F3 B1 F4 111.3(3)
F2 B1 F4 108.5(3)
F3 B1 F1 110.0(3)
F2 B1 F1 108.0(3)
F4 B1 F1 108.7(3)
Cl4 C53 Cl3 111.1(2)
Cl4 C53 Cl5 109.0(2)
Cl3 C53 Cl5 111.14(19)
Cl4 C53 H53 108.5
Cl3 C53 H53 108.5
Cl5 C53 H53 108.5
Cl7 C54 Cl8 109.1(2)
Cl7 C54 Cl6 112.7(3)
Cl8 C54 Cl6 109.9(3)
Cl7 C54 H54 108.4
Cl8 C54 H54 108.4
Cl6 C54 H54 108.4
Cl10 C55 Cl11 110.2(2)
Cl10 C55 Cl9 111.9(3)
Cl11 C55 Cl9 109.5(2)
Cl10 C55 H55 108.4
Cl11 C55 H55 108.4
Cl9 C55 H55 108.4

loop_
_geom_bond_atom_site_label_1
_geom_bond_atom_site_label_2
_geom_bond_distance
Rh1 N1 2.077(2)
Rh1 N2 2.080(2)
Rh1 P2 2.2974(7)
Rh1 P4 2.3097(7)
Rh1 Cl2 2.3616(7)
Rh1 Cl1 2.3653(7)
P1 N1 1.591(2)
P1 C3 1.796(3)
P1 C9 1.801(3)
P1 C15 1.803(3)
P2 C16 1.818(3)
P2 C22 1.826(3)
P2 C15 1.848(3)
P3 N2 1.585(2)
P3 C28 1.794(3)
P3 C40 1.806(3)
P3 C34 1.814(3)
P4 C41 1.825(3)
P4 C47 1.826(3)
P4 C40 1.851(3)
N1 C1 1.467(4)
N2 C2 1.468(4)
C1 C2 1.533(4)
C1 H1A 0.9900
C1 H1B 0.9900
C2 H2A 0.9900
C2 H2B 0.9900
C3 C4 1.390(4)
C3 C8 1.393(4)
C4 C5 1.379(5)
C4 H4 0.9500
C5 C6 1.394(5)
C5 H5 0.9500
C6 C7 1.361(5)
C6 H6 0.9500
C7 C8 1.388(5)
C7 H7 0.9500
C8 H8 0.9500
C9 C10 1.390(4)
C9 C14 1.400(4)
C10 C11 1.390(4)
C10 H10 0.9500
C11 C12 1.376(4)
C11 H11 0.9500
C12 C13 1.380(5)
C12 H12 0.9500
C13 C14 1.385(4)
C13 H13 0.9500
C14 H14 0.9500
C15 H15A 0.9900
C15 H15B 0.9900
C16 C17 1.396(4)
C16 C21 1.398(4)
C17 C18 1.400(5)
C17 H17 0.9500
C18 C19 1.375(5)
C18 H18 0.9500
C19 C20 1.371(5)
C19 H19 0.9500
C20 C21 1.385(4)
C20 H20 0.9500
C21 H21 0.9500
C22 C23 1.390(4)
C22 C27 1.394(4)
C23 C24 1.389(4)
C23 H23 0.9500
C24 C25 1.372(5)
C24 H24 0.9500
C25 C26 1.375(5)
C25 H25 0.9500
C26 C27 1.390(4)
C26 H26 0.9500
C27 H27 0.9500
C28 C29 1.390(4)
C28 C33 1.390(4)
C29 C30 1.387(4)
C29 H29 0.9500
C30 C31 1.382(5)
C30 H30 0.9500
C31 C32 1.377(4)
C31 H31 0.9500
C32 C33 1.392(4)
C32 H32 0.9500
C33 H33 0.9500
C34 C39 1.389(4)
C34 C35 1.396(4)
C35 C36 1.391(4)
C35 H35 0.9500
C36 C37 1.384(5)
C36 H36 0.9500
C37 C38 1.380(5)
C37 H37 0.9500
C38 C39 1.392(4)
C38 H38 0.9500
C39 H39 0.9500
C40 H40A 0.9900
C40 H40B 0.9900
C41 C46 1.385(4)
C41 C42 1.390(4)
C42 C43 1.386(4)
C42 H42 0.9500
C43 C44 1.363(5)
C43 H43 0.9500
C44 C45 1.383(5)
C44 H44 0.9500
C45 C46 1.391(4)
C45 H45 0.9500
C46 H46 0.9500
C47 C52 1.393(4)
C47 C48 1.398(4)
C48 C49 1.394(5)
C48 H48 0.9500
C49 C50 1.379(5)
C49 H49 0.9500
C50 C51 1.381(5)
C50 H50 0.9500
C51 C52 1.386(4)
C51 H51 0.9500
C52 H52 0.9500
F1 B1 1.408(4)
F2 B1 1.384(4)
F3 B1 1.355(4)
F4 B1 1.396(4)
Cl3 C53 1.750(4)
Cl4 C53 1.736(4)
Cl5 C53 1.772(4)
C53 H53 1.0000
Cl6 C54 1.756(4)
Cl7 C54 1.712(5)
Cl8 C54 1.735(5)
C54 H54 1.0000
Cl9 C55 1.759(5)
Cl10 C55 1.736(4)
Cl11 C55 1.745(4)
C55 H55 1.0000
